data_1518760
loop_
_publ_author_name
'Anderson, Bryce L.'
'Maher, Andrew G.'
'Nava, Matthew'
'Lopez, Nazario'
'Cummins, Christopher C.'
'Nocera, Daniel G.'

_publ_section_title
;
 Ultrafast Photoinduced Electron Transfer from Peroxide Dianion.
;
_journal_issue 24
_journal_name_full 'The journal of physical chemistry. B'
_journal_page_first 7422
_journal_page_last 7429
_journal_paper_doi 10.1021/jp5110505
_journal_volume 119
_journal_year 2015
_chemical_formula_sum 'C193.98 H267.94 N41 O29 Ru2'
_chemical_formula_weight 3840.36
_chemical_name_common Rubpyperoxocryptand
_chemical_name_systematic
; 
 ? 
;
_space_group_IT_number 15
_symmetry_cell_setting monoclinic
_symmetry_space_group_name_Hall '-C 2yc'
_symmetry_space_group_name_H-M 'C 1 2/c 1'
_atom_sites_solution_hydrogens geom
_atom_sites_solution_primary direct
_atom_sites_solution_secondary difmap
_audit_creation_method SHELXL-97
_cell_angle_alpha 90.00
_cell_angle_beta 96.7900(7)
_cell_angle_gamma 90.00
_cell_formula_units_Z 4
_cell_length_a 29.8268(15)
_cell_length_b 17.7117(9)
_cell_length_c 38.0786(19)
_cell_measurement_reflns_used 9981
_cell_measurement_temperature 15(2)
_cell_measurement_theta_max 14.23
_cell_measurement_theta_min 2.33
_cell_volume 19975.2(17)
_computing_data_reduction 'SAINT v8.34A (Bruker, 2013)'
_computing_molecular_graphics 'Olex2 (Dolomanov et al., 2009)'
_computing_publication_material 'Olex2 (Dolomanov et al., 2009)'
_computing_structure_refinement 'SHELXL-97 (Sheldrick, 2008)'
_computing_structure_solution 'SHELXS-97 (Sheldrick, 2008)'
_diffrn_ambient_temperature 15(2)
_diffrn_measured_fraction_theta_full 0.985
_diffrn_measured_fraction_theta_max 0.985
_diffrn_measurement_device_type 'Bruker APEX-II CCD'
_diffrn_measurement_method '\f and \w scans'
_diffrn_radiation_monochromator 'Si 1 1 1'
_diffrn_radiation_source synchrotron
_diffrn_radiation_type synchrotron
_diffrn_radiation_wavelength 0.41328
_diffrn_reflns_av_R_equivalents 0.0687
_diffrn_reflns_av_sigmaI/netI 0.0521
_diffrn_reflns_limit_h_max 35
_diffrn_reflns_limit_h_min -35
_diffrn_reflns_limit_k_max 20
_diffrn_reflns_limit_k_min -12
_diffrn_reflns_limit_l_max 45
_diffrn_reflns_limit_l_min -45
_diffrn_reflns_number 97307
_diffrn_reflns_theta_full 14.25
_diffrn_reflns_theta_max 14.25
_diffrn_reflns_theta_min 0.63
_exptl_absorpt_coefficient_mu 0.129
_exptl_absorpt_correction_T_max 0.9974
_exptl_absorpt_correction_T_min 0.9974
_exptl_absorpt_correction_type multi-scan
_exptl_absorpt_process_details 'SADABS (Sheldrick, 2008)'
_exptl_crystal_colour red
_exptl_crystal_density_diffrn 1.277
_exptl_crystal_density_method 'not measured'
_exptl_crystal_description block
_exptl_crystal_F_000 8155
_exptl_crystal_size_max 0.02
_exptl_crystal_size_mid 0.02
_exptl_crystal_size_min 0.02
_refine_diff_density_max 2.073
_refine_diff_density_min -1.195
_refine_diff_density_rms 0.217
_refine_ls_extinction_method none
_refine_ls_goodness_of_fit_ref 1.076
_refine_ls_hydrogen_treatment mixed
_refine_ls_matrix_type full
_refine_ls_number_parameters 1257
_refine_ls_number_reflns 17400
_refine_ls_number_restraints 169
_refine_ls_restrained_S_all 1.110
_refine_ls_R_factor_all 0.0884
_refine_ls_R_factor_gt 0.0679
_refine_ls_shift/su_max 0.001
_refine_ls_shift/su_mean 0.000
_refine_ls_structure_factor_coef Fsqd
_refine_ls_weighting_details 'calc w=1/[\s^2^(Fo^2^)+(0.1156P)^2^+138.6294P] where P=(Fo^2^+2Fc^2^)/3'
_refine_ls_weighting_scheme calc
_refine_ls_wR_factor_gt 0.1923
_refine_ls_wR_factor_ref 0.2154
_reflns_number_gt 13803
_reflns_number_total 17400
_reflns_threshold_expression >2sigma(I)
_cod_data_source_file jp5110505_si_002.cif
_cod_data_source_block Rubpyperoxocryptand
_cod_depositor_comments 'Adding full bibliography for 1518760.cif.'
_cod_original_sg_symbol_H-M 'C 2/c'
_cod_database_code 1518760

loop_
_symmetry_equiv_pos_as_xyz
'x, y, z'
'-x, y, -z+1/2'
'x+1/2, y+1/2, z'
'-x+1/2, y+1/2, -z+1/2'
'-x, -y, -z'
'x, -y, z-1/2'
'-x+1/2, -y+1/2, -z'
'x+1/2, -y+1/2, z-1/2'

loop_
_atom_site_label
_atom_site_type_symbol
_atom_site_fract_x
_atom_site_fract_y
_atom_site_fract_z
_atom_site_U_iso_or_equiv
_atom_site_adp_type
_atom_site_occupancy
_atom_site_symmetry_multiplicity
_atom_site_calc_flag
_atom_site_refinement_flags
_atom_site_disorder_assembly
_atom_site_disorder_group
C1C C 0.22676(15) 0.6065(3) 0.43672(12) 0.0179(9) Uani 1 1 d . . .
H1C H 0.2177 0.5635 0.4490 0.021 Uiso 1 1 calc R . .
C2C C 0.22633(16) 0.6760(3) 0.45265(12) 0.0198(10) Uani 1 1 d . . .
H2C H 0.2169 0.6807 0.4755 0.024 Uiso 1 1 calc R . .
C3C C 0.23973(16) 0.7398(3) 0.43508(12) 0.0204(10) Uani 1 1 d . . .
H3C H 0.2396 0.7884 0.4456 0.025 Uiso 1 1 calc R . .
C4C C 0.25328(16) 0.7304(3) 0.40187(12) 0.0181(10) Uani 1 1 d . . .
H4C H 0.2628 0.7728 0.3894 0.022 Uiso 1 1 calc R . .
C5C C 0.25308(15) 0.6591(3) 0.38678(12) 0.0171(9) Uani 1 1 d . . .
C6C C 0.26579(15) 0.6436(2) 0.35134(12) 0.0162(9) Uani 1 1 d . . .
C7C C 0.28239(15) 0.6987(3) 0.32991(12) 0.0168(9) Uani 1 1 d . . .
H7C H 0.2861 0.7492 0.3381 0.020 Uiso 1 1 calc R . .
C8C C 0.29332(15) 0.6791(3) 0.29671(12) 0.0181(10) Uani 1 1 d . . .
H8C H 0.3044 0.7160 0.2818 0.022 Uiso 1 1 calc R . .
C9C C 0.28777(15) 0.6043(3) 0.28566(12) 0.0181(10) Uani 1 1 d . . .
H9C H 0.2953 0.5892 0.2631 0.022 Uiso 1 1 calc R . .
C10C C 0.27116(16) 0.5525(3) 0.30796(12) 0.0188(10) Uani 1 1 d . . .
H10C H 0.2673 0.5016 0.3003 0.023 Uiso 1 1 calc R . .
C11C C 0.33232(16) 0.4903(3) 0.41208(13) 0.0196(10) Uani 1 1 d . . .
H11C H 0.3257 0.5366 0.4230 0.024 Uiso 1 1 calc R . .
C12C C 0.37438(16) 0.4579(3) 0.42077(12) 0.0222(10) Uani 1 1 d . . .
H12C H 0.3961 0.4820 0.4373 0.027 Uiso 1 1 calc R . .
C13C C 0.38477(16) 0.3905(3) 0.40538(12) 0.0207(10) Uani 1 1 d . . .
H13C H 0.4131 0.3668 0.4118 0.025 Uiso 1 1 calc R . .
C14C C 0.35276(15) 0.3578(3) 0.38020(12) 0.0177(9) Uani 1 1 d . . .
H14C H 0.3592 0.3121 0.3687 0.021 Uiso 1 1 calc R . .
C15C C 0.31119(15) 0.3937(2) 0.37232(11) 0.0166(9) Uani 1 1 d . . .
C16C C 0.27526(15) 0.3642(2) 0.34585(11) 0.0158(9) Uani 1 1 d . . .
C17C C 0.28023(17) 0.3017(3) 0.32470(12) 0.0213(10) Uani 1 1 d . . .
H17C H 0.3082 0.2755 0.3264 0.026 Uiso 1 1 calc R . .
C18C C 0.24401(17) 0.2779(3) 0.30109(13) 0.0242(11) Uani 1 1 d . . .
H18C H 0.2470 0.2355 0.2863 0.029 Uiso 1 1 calc R . .
C19C C 0.20342(16) 0.3166(3) 0.29936(12) 0.0207(10) Uani 1 1 d . . .
H19C H 0.1779 0.3006 0.2838 0.025 Uiso 1 1 calc R . .
C20C C 0.20087(16) 0.3794(3) 0.32093(12) 0.0179(10) Uani 1 1 d . . .
H20C H 0.1732 0.4064 0.3195 0.021 Uiso 1 1 calc R . .
C21C C 0.15106(17) 0.5637(3) 0.33357(12) 0.0220(10) Uani 1 1 d . . .
H21C H 0.1713 0.5882 0.3198 0.026 Uiso 1 1 calc R . .
C22C C 0.10532(18) 0.5735(3) 0.32419(13) 0.0290(12) Uani 1 1 d . . .
H22C H 0.0944 0.6034 0.3043 0.035 Uiso 1 1 calc R . .
C23C C 0.09287(18) 0.4957(3) 0.37328(13) 0.0259(11) Uani 1 1 d . . .
H23C H 0.0729 0.4724 0.3877 0.031 Uiso 1 1 calc R . .
C24C C 0.13921(16) 0.4867(3) 0.38119(12) 0.0186(10) Uani 1 1 d . . .
C25C C 0.16052(15) 0.4392(2) 0.41019(11) 0.0147(9) Uani 1 1 d . . .
C26C C 0.13640(16) 0.4002(3) 0.43357(12) 0.0177(9) Uani 1 1 d . . .
H26C H 0.1044 0.4036 0.4316 0.021 Uiso 1 1 calc R . .
C27C C 0.15971(16) 0.3566(2) 0.45967(12) 0.0172(9) Uani 1 1 d . . .
H27C H 0.1440 0.3293 0.4758 0.021 Uiso 1 1 calc R . .
C28C C 0.20619(15) 0.3531(2) 0.46199(12) 0.0160(9) Uani 1 1 d . . .
H28C H 0.2227 0.3235 0.4799 0.019 Uiso 1 1 calc R . .
C29C C 0.22858(15) 0.3929(2) 0.43824(12) 0.0158(9) Uani 1 1 d . . .
H29C H 0.2606 0.3903 0.4401 0.019 Uiso 1 1 calc R . .
C40C C 0.07581(19) 0.5388(3) 0.34446(14) 0.0330(13) Uani 1 1 d . . .
H40C H 0.0441 0.5444 0.3387 0.040 Uiso 1 1 calc R . .
N1C N 0.20626(12) 0.4355(2) 0.41226(9) 0.0145(8) Uani 1 1 d . . .
N2C N 0.16846(13) 0.5213(2) 0.36121(10) 0.0170(8) Uani 1 1 d . . .
N3C N 0.23596(13) 0.4036(2) 0.34376(9) 0.0155(8) Uani 1 1 d . . .
N4C N 0.30049(13) 0.4586(2) 0.38869(9) 0.0156(8) Uani 1 1 d . . .
N5C N 0.23973(13) 0.5969(2) 0.40400(9) 0.0159(8) Uani 1 1 d . . .
N6C N 0.26014(13) 0.5710(2) 0.34016(10) 0.0173(8) Uani 1 1 d . . .
Ru1C Ru 0.235654(11) 0.497800(17) 0.375304(8) 0.01333(13) Uani 1 1 d . . .
O8 O 0.68378(11) 0.01817(18) 0.49403(8) 0.0200(7) Uani 1 1 d . . .
O1 O 0.62255(11) 0.08956(17) 0.60124(8) 0.0181(7) Uani 1 1 d . . .
O3 O 0.46547(10) 0.03520(19) 0.56296(8) 0.0206(7) Uani 1 1 d . . .
O4 O 0.62368(11) 0.35596(17) 0.57542(8) 0.0197(7) Uani 1 1 d . . .
O2 O 0.64337(10) 0.06483(17) 0.63709(8) 0.0176(7) Uani 1 1 d . . .
O2S O 0.54629(11) 0.62122(19) 0.52017(9) 0.0244(8) Uani 1 1 d D . .
O3S O 0.30921(11) 0.29322(18) 0.46373(9) 0.0217(7) Uani 1 1 d . . .
O6 O 0.63002(11) -0.20104(18) 0.66227(10) 0.0253(8) Uani 1 1 d . . .
N4 N 0.64155(13) 0.0265(2) 0.53960(10) 0.0158(8) Uani 1 1 d . . .
H4 H 0.6408 0.0309 0.5625 0.019 Uiso 1 1 calc R . .
O4S O 0.38116(13) 0.3145(2) 0.56258(11) 0.0383(10) Uani 1 1 d . . .
O5 O 0.59501(16) 0.1806(2) 0.74127(9) 0.0399(10) Uani 1 1 d . . .
N2S N 0.50619(13) 0.6073(2) 0.46601(10) 0.0209(9) Uani 1 1 d D . .
N3 N 0.53256(13) 0.0890(2) 0.58227(10) 0.0170(8) Uani 1 1 d . . .
H3 H 0.5590 0.0850 0.5951 0.020 Uiso 1 1 calc R . .
N6 N 0.65245(12) -0.0830(2) 0.64941(10) 0.0183(8) Uani 1 1 d . . .
H6 H 0.6460 -0.0402 0.6382 0.022 Uiso 1 1 calc R . .
O7 O 0.80442(12) 0.0886(2) 0.66498(10) 0.0364(10) Uani 1 1 d . . .
N7 N 0.72829(13) 0.1034(2) 0.66027(9) 0.0161(8) Uani 1 1 d . . .
H7 H 0.7024 0.1055 0.6466 0.019 Uiso 1 1 calc R . .
N8 N 0.60784(13) 0.1031(2) 0.69631(10) 0.0194(8) Uani 1 1 d . . .
H8 H 0.6109 0.0985 0.6737 0.023 Uiso 1 1 calc R . .
N1 N 0.57498(13) 0.1506(2) 0.52093(10) 0.0163(8) Uani 1 1 d . . .
N2 N 0.63523(12) 0.2298(2) 0.57937(10) 0.0166(8) Uani 1 1 d . . .
H2 H 0.6378 0.1892 0.5928 0.020 Uiso 1 1 calc R . .
N5 N 0.69041(14) 0.0036(2) 0.71431(11) 0.0208(9) Uani 1 1 d . . .
N3S N 0.36741(12) 0.2148(2) 0.45597(10) 0.0158(8) Uani 1 1 d . . .
N4S N 0.31504(14) 0.3086(2) 0.58691(11) 0.0267(10) Uani 1 1 d . . .
O1S O 0.67716(15) 0.6407(3) 0.28650(12) 0.0527(13) Uani 1 1 d . . .
C13 C 0.59997(15) 0.0177(3) 0.51581(12) 0.0172(9) Uani 1 1 d . . .
H13A H 0.5755 0.0013 0.5295 0.021 Uiso 1 1 calc R . .
H13B H 0.6042 -0.0220 0.4982 0.021 Uiso 1 1 calc R . .
C5 C 0.57519(15) -0.1225(2) 0.62963(12) 0.0163(9) Uani 1 1 d . . .
C4 C 0.54436(15) -0.1820(3) 0.62669(12) 0.0183(10) Uani 1 1 d . . .
H4A H 0.5531 -0.2292 0.6371 0.022 Uiso 1 1 calc R . .
C3 C 0.50129(15) -0.1740(3) 0.60890(12) 0.0182(10) Uani 1 1 d . A .
C14 C 0.68129(15) 0.0277(2) 0.52603(12) 0.0167(9) Uani 1 1 d . . .
C9 C 0.50433(15) 0.0303(3) 0.57910(11) 0.0161(9) Uani 1 1 d . . .
C19 C 0.80598(16) 0.0472(2) 0.55766(12) 0.0180(10) Uani 1 1 d . . .
C4S C 0.54233(16) 0.6273(3) 0.48734(13) 0.0227(10) Uani 1 1 d D . .
H4S H 0.5671 0.6479 0.4770 0.027 Uiso 1 1 calc R . .
C20 C 0.76430(15) 0.0370(2) 0.53689(12) 0.0161(9) Uani 1 1 d . . .
H20 H 0.7640 0.0274 0.5123 0.019 Uiso 1 1 calc R . .
C20S C 0.34977(15) 0.2781(2) 0.46743(11) 0.0170(9) Uani 1 1 d . . .
H20S H 0.3699 0.3140 0.4792 0.020 Uiso 1 1 calc R . .
C35 C 0.58721(16) 0.3083(3) 0.69774(12) 0.0214(10) Uani 1 1 d . . .
H35 H 0.5793 0.3118 0.7211 0.026 Uiso 1 1 calc R . .
C31 C 0.61171(15) 0.2323(3) 0.65086(12) 0.0188(10) Uani 1 1 d . . .
H31 H 0.6199 0.1848 0.6419 0.023 Uiso 1 1 calc R . .
C7 C 0.52001(15) -0.0432(3) 0.59636(11) 0.0165(9) Uani 1 1 d . . .
C11 C 0.52710(16) 0.1574(3) 0.52535(12) 0.0201(10) Uani 1 1 d . . .
H11H H 0.5104 0.1140 0.5137 0.024 Uiso 1 1 calc R . .
H11I H 0.5149 0.2041 0.5136 0.024 Uiso 1 1 calc R . .
C8 C 0.48988(15) -0.1037(3) 0.59367(12) 0.0190(10) Uani 1 1 d . . .
H8A H 0.4607 -0.0969 0.5811 0.023 Uiso 1 1 calc R . .
C34 C 0.58558(15) 0.3733(3) 0.67680(12) 0.0197(10) Uani 1 1 d . . .
C26 C 0.62157(16) -0.1381(3) 0.64856(12) 0.0189(10) Uani 1 1 d . . .
C27 C 0.65786(17) 0.0238(3) 0.73809(12) 0.0241(11) Uani 1 1 d . . .
H27A H 0.6679 0.0707 0.7508 0.029 Uiso 1 1 calc R . .
H27B H 0.6568 -0.0167 0.7559 0.029 Uiso 1 1 calc R . .
C12 C 0.58614(16) 0.0914(3) 0.49657(11) 0.0171(9) Uani 1 1 d . . .
H12A H 0.6112 0.1090 0.4837 0.021 Uiso 1 1 calc R . .
H12B H 0.5596 0.0818 0.4789 0.021 Uiso 1 1 calc R . .
C15 C 0.72345(15) 0.0405(2) 0.55095(12) 0.0158(9) Uani 1 1 d . . .
O5S O 0.61301(15) 0.8205(3) 0.34727(15) 0.0560(13) Uani 1 1 d . . .
C22 C 0.73086(16) 0.1178(3) 0.69815(12) 0.0185(10) Uani 1 1 d . . .
H22A H 0.7041 0.1473 0.7030 0.022 Uiso 1 1 calc R . .
H22B H 0.7581 0.1484 0.7057 0.022 Uiso 1 1 calc R . .
C30 C 0.60012(15) 0.2383(3) 0.68520(12) 0.0189(10) Uani 1 1 d . . .
C28 C 0.61031(17) 0.0357(3) 0.71884(13) 0.0242(11) Uani 1 1 d . . .
H28A H 0.6015 -0.0091 0.7041 0.029 Uiso 1 1 calc R . .
H28B H 0.5886 0.0409 0.7365 0.029 Uiso 1 1 calc R . .
C39 C 0.84994(16) 0.0472(3) 0.54053(13) 0.0202(10) Uani 1 1 d . . .
C29 C 0.60107(17) 0.1711(3) 0.70969(12) 0.0238(11) Uani 1 1 d . . .
C6 C 0.56293(15) -0.0527(3) 0.61441(12) 0.0173(9) Uani 1 1 d . . .
H6A H 0.5838 -0.0120 0.6164 0.021 Uiso 1 1 calc R . .
C25 C 0.69673(16) -0.0943(3) 0.66905(13) 0.0216(10) Uani 1 1 d . . .
H25A H 0.7189 -0.0606 0.6595 0.026 Uiso 1 1 calc R . .
H25B H 0.7065 -0.1471 0.6661 0.026 Uiso 1 1 calc R . .
C18 C 0.80456(16) 0.0625(3) 0.59348(13) 0.0203(10) Uani 1 1 d . . .
H18 H 0.8321 0.0699 0.6083 0.024 Uiso 1 1 calc R . .
C36 C 0.62405(15) 0.2959(2) 0.59236(11) 0.0160(9) Uani 1 1 d . . .
C32 C 0.61117(15) 0.2971(3) 0.62972(12) 0.0165(9) Uani 1 1 d . . .
C6S C 0.46617(16) 0.5761(3) 0.47964(14) 0.0239(11) Uani 1 1 d D . .
H6SA H 0.4431 0.5648 0.4599 0.036 Uiso 1 1 calc R . .
H6SB H 0.4543 0.6130 0.4953 0.036 Uiso 1 1 calc R . .
H6SC H 0.4744 0.5297 0.4929 0.036 Uiso 1 1 calc R . .
C23 C 0.73289(16) 0.0450(3) 0.71970(12) 0.0199(10) Uani 1 1 d . . .
H23A H 0.7575 0.0127 0.7128 0.024 Uiso 1 1 calc R . .
H23B H 0.7400 0.0574 0.7451 0.024 Uiso 1 1 calc R . .
C10 C 0.51946(16) 0.1596(3) 0.56442(12) 0.0191(10) Uani 1 1 d . . .
H10E H 0.5373 0.2015 0.5763 0.023 Uiso 1 1 calc R . .
H10F H 0.4872 0.1696 0.5662 0.023 Uiso 1 1 calc R . .
C33 C 0.59835(15) 0.3662(3) 0.64278(12) 0.0189(10) Uani 1 1 d . . .
H33 H 0.5983 0.4098 0.6282 0.023 Uiso 1 1 calc R . .
C24 C 0.69564(17) -0.0777(3) 0.70804(13) 0.0246(11) Uani 1 1 d . . .
H24A H 0.6702 -0.1054 0.7166 0.030 Uiso 1 1 calc R . .
H24B H 0.7240 -0.0958 0.7216 0.030 Uiso 1 1 calc R . .
C38 C 0.59865(16) 0.2214(3) 0.51763(12) 0.0189(10) Uani 1 1 d . . .
H38A H 0.5789 0.2636 0.5231 0.023 Uiso 1 1 calc R . .
H38B H 0.6050 0.2274 0.4929 0.023 Uiso 1 1 calc R . .
C17 C 0.76414(16) 0.0674(3) 0.60804(12) 0.0198(10) Uani 1 1 d . . .
C7S C 0.28597(17) 0.3344(3) 0.55573(15) 0.0289(12) Uani 1 1 d . . .
H7SA H 0.2546 0.3365 0.5610 0.043 Uiso 1 1 calc R . .
H7SB H 0.2882 0.2993 0.5361 0.043 Uiso 1 1 calc R . .
H7SC H 0.2955 0.3849 0.5491 0.043 Uiso 1 1 calc R . .
C16 C 0.72331(16) 0.0561(2) 0.58705(12) 0.0176(9) Uani 1 1 d . . .
H16 H 0.6956 0.0590 0.5970 0.021 Uiso 1 1 calc R . .
C9S C 0.35952(18) 0.3006(3) 0.58687(15) 0.0321(12) Uani 1 1 d . . .
H9S H 0.3759 0.2822 0.6080 0.039 Uiso 1 1 calc R . .
C42 C 0.8501(2) -0.0135(4) 0.51210(16) 0.0382(14) Uani 1 1 d . . .
H42A H 0.8240 -0.0065 0.4942 0.057 Uiso 1 1 calc R . .
H42B H 0.8485 -0.0635 0.5229 0.057 Uiso 1 1 calc R . .
H42C H 0.8779 -0.0096 0.5009 0.057 Uiso 1 1 calc R . .
C21S C 0.41517(15) 0.1962(3) 0.46454(13) 0.0210(10) Uani 1 1 d . . .
H21A H 0.4214 0.1477 0.4537 0.031 Uiso 1 1 calc R . .
H21B H 0.4225 0.1927 0.4903 0.031 Uiso 1 1 calc R . .
H21D H 0.4336 0.2357 0.4554 0.031 Uiso 1 1 calc R . .
C22S C 0.33738(16) 0.1582(3) 0.43771(13) 0.0227(10) Uani 1 1 d . . .
H22D H 0.3553 0.1153 0.4310 0.034 Uiso 1 1 calc R . .
H22E H 0.3210 0.1807 0.4164 0.034 Uiso 1 1 calc R . .
H22F H 0.3158 0.1408 0.4535 0.034 Uiso 1 1 calc R . .
C21 C 0.76721(17) 0.0867(3) 0.64706(12) 0.0233(11) Uani 1 1 d . . .
C46 C 0.57047(17) 0.4507(3) 0.68900(13) 0.0249(11) Uani 1 1 d . . .
C48 C 0.46848(17) -0.2416(3) 0.60393(16) 0.0325(7) Uani 1 1 d DU . .
C37 C 0.64319(16) 0.2260(3) 0.54220(12) 0.0194(10) Uani 1 1 d . . .
H37A H 0.6619 0.1811 0.5385 0.023 Uiso 1 1 calc R . .
H37B H 0.6601 0.2714 0.5362 0.023 Uiso 1 1 calc R . .
N5S N 0.54056(18) 0.8429(5) 0.32431(15) 0.067(2) Uani 1 1 d D . .
C5S C 0.50569(18) 0.6115(3) 0.42763(14) 0.0324(12) Uani 1 1 d D . .
H5SA H 0.4763 0.5945 0.4162 0.049 Uiso 1 1 calc R . .
H5SB H 0.5295 0.5790 0.4203 0.049 Uiso 1 1 calc R . .
H5SC H 0.5110 0.6637 0.4207 0.049 Uiso 1 1 calc R . .
C41 C 0.8539(2) 0.1251(3) 0.5240(2) 0.0480(18) Uani 1 1 d . . .
H41A H 0.8275 0.1345 0.5067 0.072 Uiso 1 1 calc R . .
H41B H 0.8813 0.1272 0.5121 0.072 Uiso 1 1 calc R . .
H41C H 0.8556 0.1638 0.5425 0.072 Uiso 1 1 calc R . .
C40 C 0.89114(19) 0.0332(4) 0.56736(16) 0.0389(14) Uani 1 1 d . . .
H40A H 0.8923 0.0711 0.5862 0.058 Uiso 1 1 calc R . .
H40B H 0.9186 0.0367 0.5556 0.058 Uiso 1 1 calc R . .
H40D H 0.8891 -0.0173 0.5776 0.058 Uiso 1 1 calc R . .
C44 C 0.5554(2) 0.4476(3) 0.72559(14) 0.0354(13) Uani 1 1 d . . .
H44A H 0.5461 0.4980 0.7323 0.053 Uiso 1 1 calc R . .
H44B H 0.5805 0.4301 0.7426 0.053 Uiso 1 1 calc R . .
H44C H 0.5300 0.4126 0.7255 0.053 Uiso 1 1 calc R . .
C12S C 0.5852(2) 0.8452(4) 0.32398(17) 0.0446(16) Uani 1 1 d . C .
H12S H 0.5963 0.8679 0.3041 0.054 Uiso 1 1 calc R . .
N1S N 0.6190(2) 0.5999(5) 0.31525(16) 0.0672(6) Uani 1 1 d DU . .
C49 C 0.4194(2) -0.2159(4) 0.6025(2) 0.0325(7) Uani 0.745(7) 1 d PU A 1
H49A H 0.3995 -0.2599 0.5994 0.049 Uiso 0.745(7) 1 calc PR A 1
H49B H 0.4124 -0.1811 0.5826 0.049 Uiso 0.745(7) 1 calc PR A 1
H49C H 0.4150 -0.1901 0.6246 0.049 Uiso 0.745(7) 1 calc PR A 1
C8S C 0.2929(2) 0.2880(4) 0.61791(16) 0.0432(15) Uani 1 1 d . . .
H8SA H 0.2604 0.2977 0.6130 0.065 Uiso 1 1 calc R . .
H8SB H 0.3055 0.3182 0.6383 0.065 Uiso 1 1 calc R . .
H8SC H 0.2979 0.2343 0.6232 0.065 Uiso 1 1 calc R . .
C45 C 0.6091(2) 0.5077(3) 0.68929(17) 0.0382(14) Uani 1 1 d . . .
H45A H 0.6191 0.5102 0.6657 0.057 Uiso 1 1 calc R . .
H45B H 0.6344 0.4918 0.7065 0.057 Uiso 1 1 calc R . .
H45C H 0.5986 0.5576 0.6958 0.057 Uiso 1 1 calc R . .
C10S C 0.5204(2) 0.8082(4) 0.35317(19) 0.0527(18) Uani 1 1 d . C .
H10A H 0.4875 0.8121 0.3486 0.079 Uiso 1 1 calc R . .
H10B H 0.5310 0.8342 0.3753 0.079 Uiso 1 1 calc R . .
H10D H 0.5291 0.7549 0.3551 0.079 Uiso 1 1 calc R . .
C50 C 0.4730(2) -0.2764(4) 0.5675(2) 0.0335(10) Uani 0.745(7) 1 d PU A 1
H50A H 0.5040 -0.2940 0.5668 0.050 Uiso 0.745(7) 1 calc PR A 1
H50B H 0.4656 -0.2382 0.5491 0.050 Uiso 0.745(7) 1 calc PR A 1
H50C H 0.4521 -0.3191 0.5633 0.050 Uiso 0.745(7) 1 calc PR A 1
C43 C 0.5312(2) 0.4795(4) 0.66192(16) 0.0427(15) Uani 1 1 d . . .
H43A H 0.5412 0.4813 0.6383 0.064 Uiso 1 1 calc R . .
H43B H 0.5222 0.5301 0.6687 0.064 Uiso 1 1 calc R . .
H43C H 0.5054 0.4451 0.6616 0.064 Uiso 1 1 calc R . .
C3S C 0.5908(4) 0.6566(7) 0.3079(3) 0.0671(6) Uani 0.716(11) 1 d PDU B 1
H3SA H 0.5643 0.6498 0.3206 0.101 Uiso 0.716(11) 1 calc PR B 1
H3SB H 0.5811 0.6578 0.2824 0.101 Uiso 0.716(11) 1 calc PR B 1
H3SC H 0.6058 0.7041 0.3152 0.101 Uiso 0.716(11) 1 calc PR B 1
C11S C 0.5096(4) 0.8512(9) 0.2933(3) 0.053(3) Uani 0.591(12) 1 d PD C 1
H11A H 0.4787 0.8477 0.2995 0.079 Uiso 0.591(12) 1 calc PR C 1
H11B H 0.5147 0.8111 0.2765 0.079 Uiso 0.591(12) 1 calc PR C 1
H11D H 0.5140 0.9005 0.2826 0.079 Uiso 0.591(12) 1 calc PR C 1
C1S C 0.6598(3) 0.5848(6) 0.3040(2) 0.082(3) Uani 1 1 d D B .
H1S H 0.6748 0.5378 0.3084 0.099 Uiso 1 1 calc R . .
C47 C 0.4836(3) -0.3098(4) 0.6278(2) 0.0396(11) Uani 0.745(7) 1 d PDU A 1
H47A H 0.5156 -0.3203 0.6264 0.059 Uiso 0.745(7) 1 calc PR A 1
H47B H 0.4656 -0.3541 0.6199 0.059 Uiso 0.745(7) 1 calc PR A 1
H47C H 0.4793 -0.2981 0.6523 0.059 Uiso 0.745(7) 1 calc PR A 1
C2S C 0.5986(4) 0.5252(7) 0.3309(3) 0.0672(6) Uani 0.716(11) 1 d PDU B 1
H2SA H 0.6224 0.4871 0.3353 0.101 Uiso 0.716(11) 1 calc PR B 1
H2SB H 0.5743 0.5054 0.3138 0.101 Uiso 0.716(11) 1 calc PR B 1
H2SC H 0.5866 0.5372 0.3531 0.101 Uiso 0.716(11) 1 calc PR B 1
C47A C 0.4679(8) -0.2738(14) 0.6423(5) 0.0396(11) Uani 0.255(7) 1 d PD A 2
H47D H 0.4476 -0.3175 0.6416 0.059 Uiso 0.255(7) 1 calc PR A 2
H47E H 0.4572 -0.2347 0.6575 0.059 Uiso 0.255(7) 1 calc PR A 2
H47F H 0.4984 -0.2893 0.6519 0.059 Uiso 0.255(7) 1 calc PR A 2
C3T C 0.5762(7) 0.6359(17) 0.3198(7) 0.0671(6) Uani 0.284(11) 1 d PDU B 2
H3TA H 0.5610 0.6072 0.3369 0.101 Uiso 0.284(11) 1 calc PR B 2
H3TB H 0.5571 0.6373 0.2970 0.101 Uiso 0.284(11) 1 calc PR B 2
H3TC H 0.5818 0.6875 0.3285 0.101 Uiso 0.284(11) 1 calc PR B 2
C2T C 0.6214(9) 0.5368(16) 0.3489(6) 0.0672(6) Uani 0.284(11) 1 d PD B 2
H2TA H 0.5938 0.5403 0.3604 0.101 Uiso 0.284(11) 1 calc PR B 2
H2TB H 0.6476 0.5479 0.3661 0.101 Uiso 0.284(11) 1 calc PR B 2
H2TC H 0.6242 0.4857 0.3395 0.101 Uiso 0.284(11) 1 calc PR B 2
C11T C 0.5128(5) 0.9060(11) 0.3021(4) 0.053(3) Uani 0.409(12) 1 d PD C 2
H11E H 0.4805 0.8994 0.3041 0.079 Uiso 0.409(12) 1 calc PR C 2
H11F H 0.5180 0.9020 0.2773 0.079 Uiso 0.409(12) 1 calc PR C 2
H11G H 0.5225 0.9558 0.3113 0.079 Uiso 0.409(12) 1 calc PR C 2
O41S O 0.3218(6) 1.2063(8) 0.2100(4) 0.118(4) Uani 0.509(6) 1 d PDU D 1
C41S C 0.3544(6) 1.2601(8) 0.1978(4) 0.079(3) Uani 0.509(6) 1 d PDU D 1
H41S H 0.3667 1.2616 0.1759 0.094 Uiso 0.509(6) 1 calc PR D 1
N41S N 0.3616(6) 1.3030(8) 0.2237(3) 0.077(3) Uani 0.509(6) 1 d PDU D 1
C42S C 0.3939(7) 1.3644(11) 0.2157(6) 0.093(4) Uani 0.509(6) 1 d PDU D 1
H42G H 0.3996 1.3980 0.2362 0.140 Uiso 0.509(6) 1 calc PR D 1
H42H H 0.3808 1.3933 0.1951 0.140 Uiso 0.509(6) 1 calc PR D 1
H42I H 0.4225 1.3417 0.2107 0.140 Uiso 0.509(6) 1 calc PR D 1
C43S C 0.3552(6) 1.2934(9) 0.2616(3) 0.066(3) Uani 0.509(6) 1 d PDU D 1
H43G H 0.3646 1.3395 0.2746 0.098 Uiso 0.509(6) 1 calc PR D 1
H43H H 0.3734 1.2508 0.2715 0.098 Uiso 0.509(6) 1 calc PR D 1
H43I H 0.3233 1.2835 0.2636 0.098 Uiso 0.509(6) 1 calc PR D 1
O41T O 0.3627(6) 1.1635(8) 0.2334(5) 0.118(4) Uani 0.491(6) 1 d PD D 2
C41T C 0.3573(6) 1.2336(7) 0.2443(4) 0.079(3) Uani 0.491(6) 1 d PD D 2
H41T H 0.3363 1.2439 0.2605 0.094 Uiso 0.491(6) 1 calc PR D 2
N41T N 0.3794(5) 1.2852(8) 0.2334(4) 0.077(3) Uani 0.491(6) 1 d PD D 2
C42T C 0.4248(6) 1.3252(11) 0.2343(6) 0.093(4) Uani 0.491(6) 1 d PD D 2
H42D H 0.4216 1.3690 0.2185 0.140 Uiso 0.491(6) 1 calc PR D 2
H42E H 0.4471 1.2903 0.2264 0.140 Uiso 0.491(6) 1 calc PR D 2
H42F H 0.4348 1.3419 0.2584 0.140 Uiso 0.491(6) 1 calc PR D 2
C43T C 0.3567(6) 1.3656(8) 0.2418(4) 0.066(3) Uani 0.491(6) 1 d PD D 2
H43D H 0.3744 1.4068 0.2331 0.098 Uiso 0.491(6) 1 calc PR D 2
H43E H 0.3564 1.3708 0.2674 0.098 Uiso 0.491(6) 1 calc PR D 2
H43F H 0.3257 1.3676 0.2300 0.098 Uiso 0.491(6) 1 calc PR D 2
O51S O 0.4088(4) 1.1958(7) 0.2405(3) 0.071(3) Uani 0.278(6) 1 d PDU E -1
C51S C 0.4337(7) 1.1839(12) 0.2722(5) 0.060(4) Uani 0.278(6) 1 d PDU E -1
H51S H 0.4283 1.2081 0.2935 0.072 Uiso 0.278(6) 1 calc PR E -1
N51S N 0.4646(8) 1.1369(11) 0.2698(7) 0.094(5) Uani 0.278(6) 1 d PDU E -1
C52S C 0.4839(14) 1.138(2) 0.3075(7) 0.132(9) Uani 0.278(6) 1 d PDU E -1
H52A H 0.5096 1.1030 0.3110 0.198 Uiso 0.278(6) 1 calc PR E -1
H52B H 0.4609 1.1221 0.3223 0.198 Uiso 0.278(6) 1 calc PR E -1
H52C H 0.4941 1.1890 0.3141 0.198 Uiso 0.278(6) 1 calc PR E -1
C53S C 0.4910(15) 1.082(2) 0.2489(12) 0.123(9) Uani 0.278(6) 1 d PDU E -1
H53A H 0.5154 1.0590 0.2648 0.184 Uiso 0.278(6) 1 calc PR E -1
H53B H 0.5039 1.1098 0.2302 0.184 Uiso 0.278(6) 1 calc PR E -1
H53C H 0.4707 1.0428 0.2383 0.184 Uiso 0.278(6) 1 calc PR E -1
O51T O 0.4088(4) 1.1958(7) 0.2405(3) 0.071(3) Uani 0.222(6) 1 d PD D -2
C51T C 0.4523(7) 1.1734(16) 0.2458(6) 0.060(4) Uani 0.222(6) 1 d PD D -2
H51T H 0.4615 1.1262 0.2371 0.072 Uiso 0.222(6) 1 calc PR E -2
N51T N 0.4804(11) 1.2169(16) 0.2627(6) 0.094(5) Uani 0.222(6) 1 d PD D -2
C52T C 0.5293(12) 1.206(3) 0.2722(10) 0.132(9) Uani 0.222(6) 1 d PD D -2
H52D H 0.5420 1.2509 0.2851 0.198 Uiso 0.222(6) 1 calc PR E -2
H52E H 0.5439 1.1998 0.2506 0.198 Uiso 0.222(6) 1 calc PR E -2
H52F H 0.5347 1.1616 0.2872 0.198 Uiso 0.222(6) 1 calc PR E -2
C53T C 0.4642(17) 1.292(2) 0.2763(12) 0.123(9) Uani 0.222(6) 1 d PD D -2
H53D H 0.4900 1.3197 0.2886 0.184 Uiso 0.222(6) 1 calc PR E -2
H53E H 0.4418 1.2830 0.2926 0.184 Uiso 0.222(6) 1 calc PR E -2
H53F H 0.4505 1.3225 0.2562 0.184 Uiso 0.222(6) 1 calc PR E -2

loop_
_atom_site_aniso_label
_atom_site_aniso_U_11
_atom_site_aniso_U_22
_atom_site_aniso_U_33
_atom_site_aniso_U_23
_atom_site_aniso_U_13
_atom_site_aniso_U_12
C1C 0.023(2) 0.017(2) 0.014(2) -0.0002(18) 0.0036(18) -0.0018(19)
C2C 0.024(3) 0.020(2) 0.016(2) -0.0013(18) 0.0059(19) 0.0012(19)
C3C 0.025(3) 0.014(2) 0.022(2) -0.0036(18) 0.0005(19) 0.0001(19)
C4C 0.026(2) 0.012(2) 0.016(2) 0.0010(17) 0.0002(19) -0.0031(18)
C5C 0.018(2) 0.015(2) 0.018(2) 0.0031(18) 0.0044(18) 0.0000(18)
C6C 0.020(2) 0.012(2) 0.016(2) -0.0012(17) -0.0011(18) -0.0010(17)
C7C 0.021(2) 0.013(2) 0.016(2) 0.0041(17) 0.0016(18) -0.0008(18)
C8C 0.019(2) 0.017(2) 0.017(2) 0.0068(18) -0.0001(18) -0.0043(18)
C9C 0.021(2) 0.020(2) 0.013(2) 0.0010(18) 0.0015(18) -0.0012(19)
C10C 0.027(3) 0.014(2) 0.015(2) -0.0016(17) 0.0026(19) 0.0000(19)
C11C 0.025(3) 0.015(2) 0.020(2) -0.0008(18) 0.006(2) -0.0054(19)
C12C 0.025(3) 0.024(3) 0.017(2) -0.0016(19) 0.005(2) -0.007(2)
C13C 0.020(2) 0.021(3) 0.021(2) 0.0030(19) 0.0033(19) -0.0036(19)
C14C 0.022(2) 0.015(2) 0.017(2) 0.0021(17) 0.0049(18) -0.0034(18)
C15C 0.023(2) 0.014(2) 0.013(2) 0.0040(17) 0.0038(18) -0.0026(18)
C16C 0.021(2) 0.012(2) 0.014(2) 0.0033(17) 0.0029(18) -0.0001(17)
C17C 0.027(3) 0.014(2) 0.022(2) 0.0010(19) -0.002(2) 0.0052(19)
C18C 0.035(3) 0.015(2) 0.021(2) -0.0051(19) -0.003(2) 0.005(2)
C19C 0.026(3) 0.016(2) 0.018(2) -0.0008(18) -0.0037(19) 0.0036(19)
C20C 0.023(2) 0.014(2) 0.016(2) 0.0020(17) -0.0002(18) 0.0022(18)
C21C 0.036(3) 0.018(2) 0.013(2) 0.0038(18) 0.008(2) 0.010(2)
C22C 0.040(3) 0.031(3) 0.016(2) 0.006(2) 0.005(2) 0.023(2)
C23C 0.025(3) 0.034(3) 0.020(3) 0.008(2) 0.009(2) 0.013(2)
C24C 0.026(3) 0.018(2) 0.013(2) 0.0012(18) 0.0035(19) 0.0076(19)
C25C 0.017(2) 0.014(2) 0.013(2) -0.0019(17) 0.0013(17) 0.0029(17)
C26C 0.020(2) 0.014(2) 0.020(2) 0.0004(18) 0.0041(18) 0.0035(18)
C27C 0.023(2) 0.014(2) 0.016(2) 0.0021(17) 0.0059(18) 0.0000(18)
C28C 0.022(2) 0.011(2) 0.015(2) 0.0008(17) 0.0034(18) 0.0010(18)
C29C 0.018(2) 0.013(2) 0.017(2) 0.0005(17) 0.0021(18) 0.0006(17)
C40C 0.028(3) 0.047(4) 0.024(3) 0.008(2) 0.006(2) 0.021(3)
N1C 0.019(2) 0.0105(18) 0.0129(18) -0.0018(14) -0.0001(15) 0.0010(15)
N2C 0.026(2) 0.0122(19) 0.0134(19) -0.0009(15) 0.0027(16) 0.0037(16)
N3C 0.021(2) 0.0125(19) 0.0130(18) 0.0040(14) 0.0025(15) 0.0011(15)
N4C 0.022(2) 0.0143(19) 0.0113(18) 0.0007(15) 0.0057(15) -0.0014(15)
N5C 0.021(2) 0.0139(19) 0.0128(19) 0.0018(15) 0.0025(15) 0.0001(15)
N6C 0.022(2) 0.0141(19) 0.0156(19) 0.0014(15) 0.0019(16) -0.0001(16)
Ru1C 0.0208(2) 0.0092(2) 0.01033(19) 0.00077(12) 0.00317(13) -0.00076(13)
O8 0.0253(18) 0.0201(17) 0.0156(17) -0.0027(13) 0.0066(13) -0.0026(14)
O1 0.0231(17) 0.0170(17) 0.0136(16) 0.0029(12) 0.0000(13) 0.0003(13)
O3 0.0164(17) 0.0232(18) 0.0221(17) 0.0014(14) 0.0019(13) 0.0002(13)
O4 0.0278(18) 0.0134(17) 0.0174(16) 0.0025(13) 0.0012(14) -0.0004(13)
O2 0.0215(17) 0.0160(16) 0.0141(15) 0.0031(12) -0.0021(13) 0.0012(13)
O2S 0.0260(18) 0.0228(18) 0.0235(19) -0.0038(14) -0.0006(14) -0.0024(14)
O3S 0.0170(17) 0.0190(17) 0.0284(18) 0.0018(14) -0.0007(14) 0.0030(13)
O6 0.0224(18) 0.0122(17) 0.040(2) 0.0030(15) -0.0039(15) 0.0004(13)
N4 0.022(2) 0.0135(19) 0.0122(18) 0.0009(15) 0.0029(15) 0.0000(15)
O4S 0.028(2) 0.036(2) 0.053(3) 0.0013(19) 0.0126(19) -0.0060(17)
O5 0.079(3) 0.023(2) 0.0193(19) -0.0012(15) 0.0144(19) -0.009(2)
N2S 0.018(2) 0.023(2) 0.021(2) -0.0038(16) 0.0021(16) 0.0001(16)
N3 0.018(2) 0.017(2) 0.0155(19) 0.0006(15) 0.0011(15) 0.0015(15)
N6 0.017(2) 0.0129(19) 0.024(2) 0.0000(15) -0.0016(16) 0.0022(15)
O7 0.0206(19) 0.062(3) 0.026(2) -0.0091(18) -0.0006(16) -0.0001(18)
N7 0.022(2) 0.0137(19) 0.0121(18) 0.0005(14) 0.0004(15) -0.0002(15)
N8 0.027(2) 0.018(2) 0.0132(19) 0.0034(15) 0.0020(16) -0.0057(16)
N1 0.019(2) 0.0126(19) 0.0176(19) 0.0002(15) 0.0023(15) -0.0002(15)
N2 0.020(2) 0.0141(19) 0.0157(19) 0.0015(15) 0.0023(15) -0.0013(15)
N5 0.027(2) 0.017(2) 0.018(2) 0.0011(15) -0.0011(17) -0.0027(16)
N3S 0.0156(19) 0.0141(19) 0.0178(19) 0.0005(15) 0.0025(15) 0.0000(15)
N4S 0.023(2) 0.030(2) 0.028(2) -0.0039(18) 0.0069(18) -0.0030(18)
O1S 0.046(3) 0.076(3) 0.040(3) -0.026(2) 0.021(2) -0.022(2)
C13 0.021(2) 0.016(2) 0.015(2) -0.0019(18) 0.0040(18) -0.0016(18)
C5 0.019(2) 0.015(2) 0.016(2) -0.0037(17) 0.0024(18) -0.0002(18)
C4 0.022(2) 0.018(2) 0.015(2) 0.0007(18) 0.0061(19) -0.0004(19)
C3 0.018(2) 0.022(2) 0.015(2) 0.0004(18) 0.0036(18) -0.0051(19)
C14 0.023(2) 0.008(2) 0.020(2) 0.0018(17) 0.0057(19) -0.0001(18)
C9 0.017(2) 0.019(2) 0.013(2) -0.0024(18) 0.0032(18) 0.0022(18)
C19 0.024(2) 0.008(2) 0.023(2) -0.0005(17) 0.0069(19) -0.0010(18)
C4S 0.020(2) 0.018(2) 0.031(3) -0.003(2) 0.005(2) -0.0021(19)
C20 0.025(2) 0.008(2) 0.017(2) 0.0004(17) 0.0067(18) -0.0009(17)
C20S 0.021(2) 0.014(2) 0.016(2) 0.0039(17) -0.0007(18) -0.0018(18)
C35 0.021(2) 0.026(3) 0.017(2) -0.0023(19) 0.0036(19) -0.006(2)
C31 0.021(2) 0.016(2) 0.019(2) -0.0024(18) 0.0020(19) -0.0045(18)
C7 0.019(2) 0.020(2) 0.012(2) -0.0020(17) 0.0051(17) 0.0002(18)
C11 0.023(2) 0.018(2) 0.018(2) 0.0019(19) 0.0004(19) 0.0017(19)
C8 0.017(2) 0.024(3) 0.016(2) 0.0002(19) 0.0030(18) -0.0040(19)
C34 0.018(2) 0.021(2) 0.019(2) -0.0033(19) -0.0006(19) -0.0026(19)
C26 0.021(2) 0.014(2) 0.021(2) -0.0034(18) 0.0029(19) 0.0017(18)
C27 0.033(3) 0.025(3) 0.014(2) 0.006(2) 0.001(2) -0.007(2)
C12 0.022(2) 0.017(2) 0.012(2) 0.0008(17) 0.0014(18) -0.0016(18)
C15 0.023(2) 0.006(2) 0.018(2) 0.0043(17) 0.0035(18) 0.0016(17)
O5S 0.034(2) 0.044(3) 0.089(4) 0.009(3) 0.005(3) 0.002(2)
C22 0.024(2) 0.016(2) 0.016(2) -0.0016(18) 0.0042(19) -0.0024(19)
C30 0.020(2) 0.019(2) 0.018(2) 0.0001(18) 0.0005(18) -0.0060(18)
C28 0.030(3) 0.021(3) 0.022(3) 0.004(2) 0.005(2) -0.004(2)
C39 0.021(2) 0.014(2) 0.027(3) 0.0000(19) 0.010(2) -0.0032(18)
C29 0.032(3) 0.026(3) 0.014(2) 0.0019(19) 0.005(2) -0.010(2)
C6 0.016(2) 0.015(2) 0.021(2) -0.0041(18) 0.0024(18) -0.0012(17)
C25 0.019(2) 0.011(2) 0.033(3) 0.0008(19) -0.004(2) 0.0011(18)
C18 0.020(2) 0.016(2) 0.025(3) 0.0010(19) 0.0019(19) -0.0025(18)
C36 0.017(2) 0.016(2) 0.015(2) -0.0002(18) -0.0015(17) -0.0018(17)
C32 0.015(2) 0.018(2) 0.016(2) 0.0000(18) -0.0012(17) -0.0004(17)
C6S 0.020(2) 0.018(3) 0.033(3) 0.000(2) 0.000(2) -0.0019(19)
C23 0.026(3) 0.014(2) 0.018(2) 0.0010(18) -0.0035(19) -0.0024(19)
C10 0.019(2) 0.014(2) 0.023(2) -0.0018(18) 0.0018(19) 0.0040(18)
C33 0.019(2) 0.020(2) 0.017(2) 0.0001(18) -0.0014(18) -0.0018(18)
C24 0.028(3) 0.015(2) 0.028(3) 0.006(2) -0.007(2) -0.005(2)
C38 0.029(3) 0.012(2) 0.016(2) 0.0016(17) 0.0025(19) 0.0024(19)
C17 0.025(3) 0.017(2) 0.019(2) 0.0004(18) 0.0049(19) -0.0002(19)
C7S 0.026(3) 0.017(3) 0.044(3) 0.005(2) 0.005(2) 0.002(2)
C16 0.020(2) 0.013(2) 0.020(2) -0.0007(18) 0.0051(19) -0.0009(18)
C9S 0.024(3) 0.034(3) 0.038(3) -0.003(2) 0.003(2) -0.004(2)
C42 0.029(3) 0.049(4) 0.040(3) -0.017(3) 0.019(3) -0.008(3)
C21S 0.016(2) 0.018(2) 0.029(3) 0.000(2) 0.0026(19) 0.0001(18)
C22S 0.023(3) 0.019(2) 0.026(3) -0.005(2) 0.003(2) -0.0014(19)
C21 0.026(3) 0.026(3) 0.017(2) -0.001(2) 0.001(2) -0.001(2)
C46 0.023(3) 0.027(3) 0.024(3) -0.004(2) 0.001(2) 0.004(2)
C48 0.0234(14) 0.0271(14) 0.0483(15) -0.0086(13) 0.0101(12) -0.0168(12)
C37 0.023(2) 0.016(2) 0.020(2) 0.0013(18) 0.0083(19) -0.0025(19)
N5S 0.024(3) 0.142(7) 0.035(3) -0.014(4) 0.005(2) 0.002(3)
C5S 0.028(3) 0.040(3) 0.030(3) -0.006(2) 0.001(2) 0.005(2)
C41 0.040(3) 0.028(3) 0.084(5) 0.024(3) 0.042(3) 0.006(3)
C40 0.025(3) 0.055(4) 0.039(3) 0.002(3) 0.013(2) 0.005(3)
C44 0.047(4) 0.032(3) 0.029(3) -0.006(2) 0.013(3) 0.001(3)
C12S 0.031(3) 0.065(4) 0.038(3) -0.025(3) 0.005(3) -0.001(3)
N1S 0.0452(12) 0.1087(12) 0.0516(12) 0.0058(12) 0.0220(11) 0.0022(11)
C49 0.0234(14) 0.0271(14) 0.0483(15) -0.0086(13) 0.0101(12) -0.0168(12)
C8S 0.043(4) 0.054(4) 0.036(3) 0.000(3) 0.016(3) 0.004(3)
C45 0.047(4) 0.023(3) 0.048(4) -0.006(2) 0.021(3) 0.000(2)
C10S 0.036(4) 0.066(5) 0.059(4) -0.025(4) 0.016(3) -0.001(3)
C50 0.024(2) 0.027(2) 0.0515(18) -0.0132(17) 0.0113(18) -0.0188(17)
C43 0.046(4) 0.042(4) 0.038(3) -0.012(3) -0.004(3) 0.020(3)
C3S 0.0453(10) 0.1083(10) 0.0515(10) 0.0055(10) 0.0220(10) 0.0021(10)
C11S 0.034(5) 0.090(9) 0.034(5) -0.011(5) 0.002(4) -0.013(6)
C1S 0.077(6) 0.092(7) 0.076(6) -0.009(5) 0.006(5) 0.008(5)
C47 0.030(2) 0.033(2) 0.056(2) -0.0026(17) 0.003(2) -0.0173(16)
C2S 0.0452(12) 0.1087(12) 0.0516(12) 0.0058(12) 0.0220(11) 0.0022(11)
C47A 0.030(2) 0.033(2) 0.056(2) -0.0026(17) 0.003(2) -0.0173(16)
C3T 0.0453(10) 0.1083(10) 0.0515(10) 0.0055(10) 0.0220(10) 0.0021(10)
C2T 0.0452(12) 0.1087(12) 0.0516(12) 0.0058(12) 0.0220(11) 0.0022(11)
C11T 0.034(5) 0.090(9) 0.034(5) -0.011(5) 0.002(4) -0.013(6)
O41S 0.141(10) 0.082(7) 0.132(9) -0.047(6) 0.027(7) -0.020(5)
C41S 0.131(8) 0.051(5) 0.052(5) -0.023(4) 0.004(6) 0.015(5)
N41S 0.128(8) 0.063(6) 0.042(5) -0.002(4) 0.022(5) -0.030(5)
C42S 0.104(11) 0.083(9) 0.094(9) 0.019(6) 0.016(7) -0.026(7)
C43S 0.095(8) 0.060(7) 0.043(5) -0.016(4) 0.015(5) -0.020(6)
O41T 0.141(10) 0.082(7) 0.132(9) -0.047(6) 0.027(7) -0.020(5)
C41T 0.131(8) 0.051(5) 0.052(5) -0.023(4) 0.004(6) 0.015(5)
N41T 0.128(8) 0.063(6) 0.042(5) -0.002(4) 0.022(5) -0.030(5)
C42T 0.104(11) 0.083(9) 0.094(9) 0.019(6) 0.016(7) -0.026(7)
C43T 0.095(8) 0.060(7) 0.043(5) -0.016(4) 0.015(5) -0.020(6)
O51S 0.083(8) 0.074(7) 0.054(6) -0.009(5) -0.002(5) 0.007(6)
C51S 0.097(10) 0.057(9) 0.027(6) 0.011(7) 0.015(6) -0.014(7)
N51S 0.122(11) 0.083(10) 0.072(8) 0.019(8) -0.007(8) 0.016(8)
C52S 0.173(19) 0.126(19) 0.085(11) 0.019(13) -0.030(13) 0.027(15)
C53S 0.117(19) 0.141(18) 0.107(14) 0.008(15) -0.001(15) 0.050(14)
O51T 0.083(8) 0.074(7) 0.054(6) -0.009(5) -0.002(5) 0.007(6)
C51T 0.097(10) 0.057(9) 0.027(6) 0.011(7) 0.015(6) -0.014(7)
N51T 0.122(11) 0.083(10) 0.072(8) 0.019(8) -0.007(8) 0.016(8)
C52T 0.173(19) 0.126(19) 0.085(11) 0.019(13) -0.030(13) 0.027(15)
C53T 0.117(19) 0.141(18) 0.107(14) 0.008(15) -0.001(15) 0.050(14)

loop_
_atom_type_symbol
_atom_type_description
_atom_type_scat_dispersion_real
_atom_type_scat_dispersion_imag
_atom_type_scat_source
C C 0.0000 0.0010 'International Tables Vol C Tables 4.2.6.8 and 6.1.1.4'
H H 0.0000 0.0000 'International Tables Vol C Tables 4.2.6.8 and 6.1.1.4'
N N 0.0010 0.0010 'International Tables Vol C Tables 4.2.6.8 and 6.1.1.4'
O O 0.0020 0.0020 'International Tables Vol C Tables 4.2.6.8 and 6.1.1.4'
Ru Ru -0.1870 2.2040 'International Tables Vol C Tables 4.2.6.8 and 6.1.1.4'

loop_
_geom_angle_atom_site_label_1
_geom_angle_atom_site_label_2
_geom_angle_atom_site_label_3
_geom_angle
N5C C1C C2C 122.4(4)
C1C C2C C3C 119.8(4)
C4C C3C C2C 118.1(4)
C3C C4C C5C 120.1(4)
N5C C5C C4C 121.5(4)
N5C C5C C6C 114.4(4)
C4C C5C C6C 124.1(4)
N6C C6C C7C 121.1(4)
N6C C6C C5C 115.4(4)
C7C C6C C5C 123.5(4)
C8C C7C C6C 119.7(4)
C7C C8C C9C 118.7(4)
C10C C9C C8C 119.0(4)
N6C C10C C9C 122.8(4)
N4C C11C C12C 122.2(4)
C13C C12C C11C 120.0(4)
C12C C13C C14C 118.7(4)
C15C C14C C13C 118.5(4)
N4C C15C C14C 122.5(4)
N4C C15C C16C 114.8(4)
C14C C15C C16C 122.7(4)
N3C C16C C17C 121.8(4)
N3C C16C C15C 114.2(4)
C17C C16C C15C 124.0(4)
C18C C17C C16C 119.4(4)
C19C C18C C17C 119.3(4)
C18C C19C C20C 118.4(4)
N3C C20C C19C 122.9(4)
N2C C21C C22C 123.4(5)
C21C C22C C40C 118.3(4)
C40C C23C C24C 120.0(5)
N2C C24C C23C 120.7(4)
N2C C24C C25C 115.2(4)
C23C C24C C25C 124.0(4)
N1C C25C C26C 122.0(4)
N1C C25C C24C 114.4(4)
C26C C25C C24C 123.6(4)
C27C C26C C25C 118.9(4)
C28C C27C C26C 119.2(4)
C29C C28C C27C 119.7(4)
N1C C29C C28C 121.9(4)
C22C C40C C23C 119.3(5)
C29C N1C C25C 118.2(4)
C29C N1C Ru1C 125.7(3)
C25C N1C Ru1C 116.0(3)
C21C N2C C24C 118.2(4)
C21C N2C Ru1C 126.2(3)
C24C N2C Ru1C 115.5(3)
C20C N3C C16C 118.2(4)
C20C N3C Ru1C 125.3(3)
C16C N3C Ru1C 116.5(3)
C11C N4C C15C 118.0(4)
C11C N4C Ru1C 126.2(3)
C15C N4C Ru1C 115.8(3)
C1C N5C C5C 118.1(4)
C1C N5C Ru1C 125.9(3)
C5C N5C Ru1C 115.7(3)
C10C N6C C6C 118.8(4)
C10C N6C Ru1C 125.6(3)
C6C N6C Ru1C 115.6(3)
N2C Ru1C N3C 94.77(15)
N2C Ru1C N6C 96.47(15)
N3C Ru1C N6C 96.01(14)
N2C Ru1C N4C 171.97(15)
N3C Ru1C N4C 78.59(14)
N6C Ru1C N4C 88.76(15)
N2C Ru1C N1C 78.84(15)
N3C Ru1C N1C 89.78(14)
N6C Ru1C N1C 172.86(14)
N4C Ru1C N1C 96.49(14)
N2C Ru1C N5C 87.75(15)
N3C Ru1C N5C 174.45(14)
N6C Ru1C N5C 78.77(14)
N4C Ru1C N5C 99.27(15)
N1C Ru1C N5C 95.56(14)
C14 N4 C13 119.1(4)
C4S N2S C5S 120.9(4)
C4S N2S C6S 121.6(4)
C5S N2S C6S 117.4(4)
C9 N3 C10 119.7(4)
C26 N6 C25 119.5(4)
C21 N7 C22 117.3(4)
C29 N8 C28 120.7(4)
C38 N1 C11 115.5(4)
C38 N1 C12 114.5(4)
C11 N1 C12 115.5(4)
C36 N2 C37 118.5(4)
C27 N5 C23 115.0(4)
C27 N5 C24 115.8(4)
C23 N5 C24 114.2(4)
C20S N3S C21S 121.9(4)
C20S N3S C22S 119.2(4)
C21S N3S C22S 118.5(4)
C9S N4S C7S 121.8(5)
C9S N4S C8S 121.2(5)
C7S N4S C8S 116.9(4)
N4 C13 C12 111.7(4)
C6 C5 C4 119.9(4)
C6 C5 C26 122.8(4)
C4 C5 C26 117.3(4)
C3 C4 C5 121.7(4)
C4 C3 C8 117.3(4)
C4 C3 C48 121.2(4)
C8 C3 C48 121.4(4)
O8 C14 N4 122.1(4)
O8 C14 C15 119.9(4)
N4 C14 C15 118.0(4)
O3 C9 N3 122.0(4)
O3 C9 C7 119.7(4)
N3 C9 C7 118.3(4)
C18 C19 C20 116.6(4)
C18 C19 C39 122.8(4)
C20 C19 C39 120.4(4)
O2S C4S N2S 124.6(5)
C15 C20 C19 122.4(4)
O3S C20S N3S 124.4(4)
C34 C35 C30 121.8(4)
C30 C31 C32 119.3(4)
C6 C7 C8 119.5(4)
C6 C7 C9 122.7(4)
C8 C7 C9 117.9(4)
N1 C11 C10 111.9(4)
C7 C8 C3 122.0(4)
C35 C34 C33 117.4(4)
C35 C34 C46 123.7(4)
C33 C34 C46 118.9(4)
O6 C26 N6 122.6(4)
O6 C26 C5 119.6(4)
N6 C26 C5 117.8(4)
N5 C27 C28 112.7(4)
N1 C12 C13 112.1(4)
C20 C15 C16 119.4(4)
C20 C15 C14 117.2(4)
C16 C15 C14 123.4(4)
N7 C22 C23 112.3(4)
C31 C30 C35 119.7(4)
C31 C30 C29 122.0(4)
C35 C30 C29 118.3(4)
N8 C28 C27 111.8(4)
C40 C39 C42 106.9(4)
C40 C39 C41 109.2(5)
C42 C39 C41 109.7(5)
C40 C39 C19 112.2(4)
C42 C39 C19 112.1(4)
C41 C39 C19 106.8(4)
O5 C29 N8 122.5(4)
O5 C29 C30 119.6(5)
N8 C29 C30 118.0(4)
C7 C6 C5 119.6(4)
N6 C25 C24 110.7(4)
C17 C18 C19 122.0(4)
O4 C36 N2 123.2(4)
O4 C36 C32 119.2(4)
N2 C36 C32 117.6(4)
C33 C32 C31 120.0(4)
C33 C32 C36 117.2(4)
C31 C32 C36 122.8(4)
N5 C23 C22 111.8(4)
N3 C10 C11 111.7(4)
C32 C33 C34 121.7(4)
N5 C24 C25 111.3(4)
N1 C38 C37 112.9(4)
C18 C17 C16 120.4(4)
C18 C17 C21 116.8(4)
C16 C17 C21 122.9(4)
C17 C16 C15 119.2(4)
O4S C9S N4S 126.7(5)
O7 C21 N7 123.0(4)
O7 C21 C17 119.6(4)
N7 C21 C17 117.3(4)
C44 C46 C34 112.1(4)
C44 C46 C45 108.8(4)
C34 C46 C45 110.1(4)
C44 C46 C43 109.9(5)
C34 C46 C43 108.6(4)
C45 C46 C43 107.2(5)
C49 C48 C50 105.8(5)
C49 C48 C3 111.3(5)
C50 C48 C3 107.4(4)
C49 C48 C47 117.8(5)
C50 C48 C47 99.7(6)
C3 C48 C47 113.4(5)
C49 C48 C47A 91.4(10)
C50 C48 C47A 134.9(11)
C3 C48 C47A 104.2(9)
C47 C48 C47A 37.3(10)
N2 C37 C38 111.4(4)
C12S N5S C11S 122.9(7)
C12S N5S C10S 121.6(6)
C11S N5S C10S 112.7(7)
C12S N5S C11T 115.8(9)
C11S N5S C11T 39.7(8)
C10S N5S C11T 117.9(8)
O5S C12S N5S 125.1(7)
C3S N1S C1S 130.9(9)
C3S N1S C3T 31.1(10)
C1S N1S C3T 162.1(14)
C3S N1S C2S 116.5(8)
C1S N1S C2S 110.2(8)
C3T N1S C2S 86.7(13)
C3S N1S C2T 129.1(10)
C1S N1S C2T 98.4(9)
C3T N1S C2T 99.2(11)
C2S N1S C2T 32.6(11)
O1S C1S N1S 115.1(9)
N41S C41S O41S 101.7(12)
C41S N41S C43S 132.0(13)
C41S N41S C42S 109.6(15)
C43S N41S C42S 115.9(12)
N41T C41T O41T 120.2(17)
C41T N41T C42T 148.1(18)
C41T N41T C43T 109.5(13)
C42T N41T C43T 88.7(11)
N41T C42T C53T 109(2)
N51S C51S O51S 112(2)
C51S N51S C52S 97(2)
C51S N51S C53S 152(3)
C52S N51S C53S 110(2)
C51T N51T C52T 129(3)
C51T N51T C53T 119(3)
C52T N51T C53T 112(2)
N51T C53T C42T 100(3)

loop_
_geom_bond_atom_site_label_1
_geom_bond_atom_site_label_2
_geom_bond_distance
C1C N5C 1.358(6)
C1C C2C 1.374(7)
C2C C3C 1.396(7)
C3C C4C 1.383(7)
C4C C5C 1.387(6)
C5C N5C 1.364(6)
C5C C6C 1.470(6)
C6C N6C 1.358(6)
C6C C7C 1.399(6)
C7C C8C 1.386(6)
C8C C9C 1.395(7)
C9C C10C 1.382(6)
C10C N6C 1.347(6)
C11C N4C 1.346(6)
C11C C12C 1.384(7)
C12C C13C 1.381(7)
C13C C14C 1.396(7)
C14C C15C 1.394(7)
C15C N4C 1.363(6)
C15C C16C 1.477(6)
C16C N3C 1.359(6)
C16C C17C 1.387(6)
C17C C18C 1.387(7)
C18C C19C 1.386(7)
C19C C20C 1.389(6)
C20C N3C 1.349(6)
C21C N2C 1.346(6)
C21C C22C 1.380(7)
C22C C40C 1.382(8)
C23C C40C 1.383(7)
C23C C24C 1.389(7)
C24C N2C 1.369(6)
C24C C25C 1.471(6)
C25C N1C 1.359(6)
C25C C26C 1.392(6)
C26C C27C 1.380(6)
C27C C28C 1.380(6)
C28C C29C 1.379(6)
C29C N1C 1.355(6)
N1C Ru1C 2.064(4)
N2C Ru1C 2.055(4)
N3C Ru1C 2.056(4)
N4C Ru1C 2.061(4)
N5C Ru1C 2.064(4)
N6C Ru1C 2.058(4)
O8 C14 1.241(5)
O1 O2 1.497(4)
O3 C9 1.249(5)
O4 C36 1.243(5)
O2S C4S 1.246(6)
O3S C20S 1.231(6)
O6 C26 1.244(6)
N4 C14 1.348(6)
N4 C13 1.455(6)
O4S C9S 1.214(7)
O5 C29 1.249(6)
N2S C4S 1.319(6)
N2S C5S 1.461(6)
N2S C6S 1.465(6)
N3 C9 1.334(6)
N3 C10 1.455(6)
N6 C26 1.340(6)
N6 C25 1.453(6)
O7 C21 1.233(6)
N7 C21 1.351(6)
N7 C22 1.458(6)
N8 C29 1.332(6)
N8 C28 1.466(6)
N1 C38 1.452(6)
N1 C11 1.463(6)
N1 C12 1.464(6)
N2 C36 1.329(6)
N2 C37 1.464(6)
N5 C27 1.449(7)
N5 C23 1.458(6)
N5 C24 1.471(6)
N3S C20S 1.334(6)
N3S C21S 1.461(6)
N3S C22S 1.463(6)
N4S C9S 1.334(7)
N4S C7S 1.459(7)
N4S C8S 1.465(7)
O1S C1S 1.334(11)
C13 C12 1.528(6)
C5 C6 1.395(6)
C5 C4 1.395(6)
C5 C26 1.508(6)
C4 C3 1.387(6)
C3 C8 1.399(7)
C3 C48 1.544(6)
C14 C15 1.500(6)
C9 C7 1.509(6)
C19 C18 1.397(7)
C19 C20 1.404(7)
C19 C39 1.532(6)
C20 C15 1.389(6)
C35 C34 1.398(7)
C35 C30 1.399(7)
C31 C30 1.396(6)
C31 C32 1.401(6)
C7 C6 1.390(6)
C7 C8 1.394(6)
C11 C10 1.532(6)
C34 C33 1.398(7)
C34 C46 1.532(7)
C27 C28 1.532(7)
C15 C16 1.403(6)
O5S C12S 1.221(8)
C22 C23 1.524(6)
C30 C29 1.511(6)
C39 C40 1.523(7)
C39 C42 1.527(7)
C39 C41 1.528(7)
C25 C24 1.517(7)
C18 C17 1.388(7)
C36 C32 1.517(6)
C32 C33 1.392(7)
C38 C37 1.534(7)
C17 C16 1.390(7)
C17 C21 1.517(7)
C46 C44 1.514(7)
C46 C45 1.532(8)
C46 C43 1.552(7)
C48 C49 1.527(9)
C48 C50 1.539(9)
C48 C47 1.546(10)
C48 C47A 1.572(17)
N5S C12S 1.335(8)
N5S C11S 1.417(11)
N5S C10S 1.450(9)
N5S C11T 1.576(16)
N1S C3S 1.318(12)
N1S C1S 1.364(11)
N1S C3T 1.454(17)
N1S C2S 1.601(12)
N1S C2T 1.695(17)
O41S C41S 1.476(15)
C41S N41S 1.243(14)
N41S C43S 1.488(13)
N41S C42S 1.507(14)
O41T C41T 1.323(14)
C41T N41T 1.228(15)
N41T C42T 1.524(15)
N41T C43T 1.624(15)
C42T C53T 1.96(5)
O51S C51S 1.357(16)
C51S N51S 1.252(17)
N51S C52S 1.480(17)
N51S C53S 1.531(18)
C51T N51T 1.259(18)
N51T C52T 1.473(18)
N51T C53T 1.530(18)

loop_
_geom_torsion_atom_site_label_1
_geom_torsion_atom_site_label_2
_geom_torsion_atom_site_label_3
_geom_torsion_atom_site_label_4
_geom_torsion
N5C C1C C2C C3C -0.2(7)
C1C C2C C3C C4C -0.2(7)
C2C C3C C4C C5C 0.4(7)
C3C C4C C5C N5C -0.1(7)
C3C C4C C5C C6C 178.4(4)
N5C C5C C6C N6C 3.4(6)
C4C C5C C6C N6C -175.2(4)
N5C C5C C6C C7C -177.0(4)
C4C C5C C6C C7C 4.4(7)
N6C C6C C7C C8C 0.0(7)
C5C C6C C7C C8C -179.6(4)
C6C C7C C8C C9C -0.6(7)
C7C C8C C9C C10C 0.7(7)
C8C C9C C10C N6C -0.2(7)
N4C C11C C12C C13C -0.3(7)
C11C C12C C13C C14C 2.3(7)
C12C C13C C14C C15C -1.6(6)
C13C C14C C15C N4C -1.1(6)
C13C C14C C15C C16C 179.3(4)
N4C C15C C16C N3C -4.4(5)
C14C C15C C16C N3C 175.2(4)
N4C C15C C16C C17C 175.8(4)
C14C C15C C16C C17C -4.6(7)
N3C C16C C17C C18C -1.0(7)
C15C C16C C17C C18C 178.8(4)
C16C C17C C18C C19C -0.6(7)
C17C C18C C19C C20C 1.5(7)
C18C C19C C20C N3C -0.9(7)
N2C C21C C22C C40C 0.8(8)
C40C C23C C24C N2C 1.4(8)
C40C C23C C24C C25C -177.1(5)
N2C C24C C25C N1C -1.5(6)
C23C C24C C25C N1C 177.1(4)
N2C C24C C25C C26C 179.3(4)
C23C C24C C25C C26C -2.2(7)
N1C C25C C26C C27C 0.1(7)
C24C C25C C26C C27C 179.3(4)
C25C C26C C27C C28C 0.3(7)
C26C C27C C28C C29C -0.3(7)
C27C C28C C29C N1C -0.3(7)
C21C C22C C40C C23C 0.1(8)
C24C C23C C40C C22C -1.2(8)
C28C C29C N1C C25C 0.7(6)
C28C C29C N1C Ru1C 179.7(3)
C26C C25C N1C C29C -0.7(6)
C24C C25C N1C C29C -179.9(4)
C26C C25C N1C Ru1C -179.7(3)
C24C C25C N1C Ru1C 1.0(5)
C22C C21C N2C C24C -0.6(7)
C22C C21C N2C Ru1C 175.8(4)
C23C C24C N2C C21C -0.6(7)
C25C C24C N2C C21C 178.0(4)
C23C C24C N2C Ru1C -177.3(4)
C25C C24C N2C Ru1C 1.3(5)
C19C C20C N3C C16C -0.7(6)
C19C C20C N3C Ru1C 177.8(3)
C17C C16C N3C C20C 1.6(6)
C15C C16C N3C C20C -178.2(4)
C17C C16C N3C Ru1C -177.0(3)
C15C C16C N3C Ru1C 3.2(5)
C12C C11C N4C C15C -2.4(6)
C12C C11C N4C Ru1C 176.7(3)
C14C C15C N4C C11C 3.1(6)
C16C C15C N4C C11C -177.4(4)
C14C C15C N4C Ru1C -176.0(3)
C16C C15C N4C Ru1C 3.5(5)
C2C C1C N5C C5C 0.6(7)
C2C C1C N5C Ru1C -173.3(3)
C4C C5C N5C C1C -0.4(6)
C6C C5C N5C C1C -179.0(4)
C4C C5C N5C Ru1C 174.1(3)
C6C C5C N5C Ru1C -4.5(5)
C9C C10C N6C C6C -0.4(7)
C9C C10C N6C Ru1C -179.5(3)
C7C C6C N6C C10C 0.5(7)
C5C C6C N6C C10C -179.9(4)
C7C C6C N6C Ru1C 179.7(3)
C5C C6C N6C Ru1C -0.6(5)
C21C N2C Ru1C N3C -88.2(4)
C24C N2C Ru1C N3C 88.3(3)
C21C N2C Ru1C N6C 8.4(4)
C24C N2C Ru1C N6C -175.1(3)
C21C N2C Ru1C N4C -122.1(10)
C24C N2C Ru1C N4C 54.4(11)
C21C N2C Ru1C N1C -177.1(4)
C24C N2C Ru1C N1C -0.6(3)
C21C N2C Ru1C N5C 86.8(4)
C24C N2C Ru1C N5C -96.7(3)
C20C N3C Ru1C N2C 5.0(4)
C16C N3C Ru1C N2C -176.5(3)
C20C N3C Ru1C N6C -92.0(4)
C16C N3C Ru1C N6C 86.5(3)
C20C N3C Ru1C N4C -179.6(4)
C16C N3C Ru1C N4C -1.0(3)
C20C N3C Ru1C N1C 83.8(4)
C16C N3C Ru1C N1C -97.7(3)
C20C N3C Ru1C N5C -111.7(15)
C16C N3C Ru1C N5C 66.8(16)
C10C N6C Ru1C N2C -95.8(4)
C6C N6C Ru1C N2C 85.0(3)
C10C N6C Ru1C N3C -0.3(4)
C6C N6C Ru1C N3C -179.4(3)
C10C N6C Ru1C N4C 78.1(4)
C6C N6C Ru1C N4C -101.1(3)
C10C N6C Ru1C N1C -144.4(10)
C6C N6C Ru1C N1C 36.4(13)
C10C N6C Ru1C N5C 177.8(4)
C6C N6C Ru1C N5C -1.4(3)
C11C N4C Ru1C N2C -146.0(9)
C15C N4C Ru1C N2C 33.0(11)
C11C N4C Ru1C N3C 179.5(4)
C15C N4C Ru1C N3C -1.5(3)
C11C N4C Ru1C N6C 83.1(4)
C15C N4C Ru1C N6C -97.8(3)
C11C N4C Ru1C N1C -92.0(4)
C15C N4C Ru1C N1C 87.0(3)
C11C N4C Ru1C N5C 4.7(4)
C15C N4C Ru1C N5C -176.3(3)
C29C N1C Ru1C N2C -179.3(4)
C25C N1C Ru1C N2C -0.3(3)
C29C N1C Ru1C N3C 85.8(4)
C25C N1C Ru1C N3C -95.2(3)
C29C N1C Ru1C N6C -129.8(11)
C25C N1C Ru1C N6C 49.2(13)
C29C N1C Ru1C N4C 7.3(4)
C25C N1C Ru1C N4C -173.7(3)
C29C N1C Ru1C N5C -92.7(4)
C25C N1C Ru1C N5C 86.3(3)
C1C N5C Ru1C N2C 80.2(4)
C5C N5C Ru1C N2C -93.8(3)
C1C N5C Ru1C N3C -162.7(13)
C5C N5C Ru1C N3C 23.3(17)
C1C N5C Ru1C N6C 177.3(4)
C5C N5C Ru1C N6C 3.3(3)
C1C N5C Ru1C N4C -95.8(4)
C5C N5C Ru1C N4C 90.1(3)
C1C N5C Ru1C N1C 1.7(4)
C5C N5C Ru1C N1C -172.3(3)
C14 N4 C13 C12 -77.4(5)
C6 C5 C4 C3 -0.1(7)
C26 C5 C4 C3 -178.1(4)
C5 C4 C3 C8 0.4(7)
C5 C4 C3 C48 176.3(4)
C13 N4 C14 O8 -3.4(6)
C13 N4 C14 C15 177.2(4)
C10 N3 C9 O3 -4.5(6)
C10 N3 C9 C7 176.8(4)
C5S N2S C4S O2S -175.6(5)
C6S N2S C4S O2S 0.9(7)
C18 C19 C20 C15 -1.2(6)
C39 C19 C20 C15 -176.5(4)
C21S N3S C20S O3S -173.1(4)
C22S N3S C20S O3S -0.1(7)
O3 C9 C7 C6 179.4(4)
N3 C9 C7 C6 -2.0(6)
O3 C9 C7 C8 -0.3(6)
N3 C9 C7 C8 178.4(4)
C38 N1 C11 C10 -92.1(5)
C12 N1 C11 C10 130.5(4)
C6 C7 C8 C3 0.6(7)
C9 C7 C8 C3 -179.8(4)
C4 C3 C8 C7 -0.7(7)
C48 C3 C8 C7 -176.6(4)
C30 C35 C34 C33 -1.3(7)
C30 C35 C34 C46 178.3(4)
C25 N6 C26 O6 -4.3(7)
C25 N6 C26 C5 176.6(4)
C6 C5 C26 O6 178.3(4)
C4 C5 C26 O6 -3.7(6)
C6 C5 C26 N6 -2.5(7)
C4 C5 C26 N6 175.5(4)
C23 N5 C27 C28 133.4(4)
C24 N5 C27 C28 -89.9(5)
C38 N1 C12 C13 127.7(4)
C11 N1 C12 C13 -94.5(4)
N4 C13 C12 N1 -64.6(5)
C19 C20 C15 C16 1.3(6)
C19 C20 C15 C14 -179.3(4)
O8 C14 C15 C20 -3.2(6)
N4 C14 C15 C20 176.2(4)
O8 C14 C15 C16 176.1(4)
N4 C14 C15 C16 -4.5(6)
C21 N7 C22 C23 -80.2(5)
C32 C31 C30 C35 1.4(7)
C32 C31 C30 C29 -178.5(4)
C34 C35 C30 C31 -0.1(7)
C34 C35 C30 C29 179.8(4)
C29 N8 C28 C27 -84.6(6)
N5 C27 C28 N8 -68.3(5)
C18 C19 C39 C40 23.6(6)
C20 C19 C39 C40 -161.3(5)
C18 C19 C39 C42 143.9(5)
C20 C19 C39 C42 -41.0(6)
C18 C19 C39 C41 -95.9(6)
C20 C19 C39 C41 79.2(6)
C28 N8 C29 O5 -2.5(8)
C28 N8 C29 C30 178.4(4)
C31 C30 C29 O5 172.6(5)
C35 C30 C29 O5 -7.3(7)
C31 C30 C29 N8 -8.3(7)
C35 C30 C29 N8 171.7(4)
C8 C7 C6 C5 -0.2(6)
C9 C7 C6 C5 -179.8(4)
C4 C5 C6 C7 -0.1(7)
C26 C5 C6 C7 177.9(4)
C26 N6 C25 C24 -82.7(5)
C20 C19 C18 C17 0.2(7)
C39 C19 C18 C17 175.5(4)
C37 N2 C36 O4 -6.2(6)
C37 N2 C36 C32 173.7(4)
C30 C31 C32 C33 -1.2(7)
C30 C31 C32 C36 178.9(4)
O4 C36 C32 C33 1.6(6)
N2 C36 C32 C33 -178.3(4)
O4 C36 C32 C31 -178.5(4)
N2 C36 C32 C31 1.6(6)
C27 N5 C23 C22 -88.9(5)
C24 N5 C23 C22 133.7(4)
N7 C22 C23 N5 -68.8(5)
C9 N3 C10 C11 -81.0(5)
N1 C11 C10 N3 -64.8(5)
C31 C32 C33 C34 -0.3(7)
C36 C32 C33 C34 179.6(4)
C35 C34 C33 C32 1.6(7)
C46 C34 C33 C32 -178.1(4)
C27 N5 C24 C25 135.1(4)
C23 N5 C24 C25 -87.8(5)
N6 C25 C24 N5 -70.7(5)
C11 N1 C38 C37 130.9(4)
C12 N1 C38 C37 -91.3(4)
C19 C18 C17 C16 0.6(7)
C19 C18 C17 C21 -178.2(4)
C18 C17 C16 C15 -0.5(7)
C21 C17 C16 C15 178.2(4)
C20 C15 C16 C17 -0.4(6)
C14 C15 C16 C17 -179.8(4)
C7S N4S C9S O4S 1.6(9)
C8S N4S C9S O4S 178.6(6)
C22 N7 C21 O7 -5.3(7)
C22 N7 C21 C17 176.6(4)
C18 C17 C21 O7 -8.4(7)
C16 C17 C21 O7 172.8(5)
C18 C17 C21 N7 169.7(4)
C16 C17 C21 N7 -9.0(7)
C35 C34 C46 C44 -2.8(7)
C33 C34 C46 C44 176.9(4)
C35 C34 C46 C45 118.5(5)
C33 C34 C46 C45 -61.8(6)
C35 C34 C46 C43 -124.4(5)
C33 C34 C46 C43 55.3(6)
C4 C3 C48 C49 149.7(5)
C8 C3 C48 C49 -34.6(7)
C4 C3 C48 C50 -94.9(6)
C8 C3 C48 C50 80.8(6)
C4 C3 C48 C47 14.1(7)
C8 C3 C48 C47 -170.1(5)
C4 C3 C48 C47A 52.4(12)
C8 C3 C48 C47A -131.8(11)
C36 N2 C37 C38 -80.4(5)
N1 C38 C37 N2 -68.0(5)
C11S N5S C12S O5S -160.8(10)
C10S N5S C12S O5S -1.2(11)
C11T N5S C12S O5S 154.0(10)
C3S N1S C1S O1S 10.0(15)
C3T N1S C1S O1S 12(5)
C2S N1S C1S O1S 171.9(8)
C2T N1S C1S O1S -156.6(14)
O41S C41S N41S C43S 21(3)
O41S C41S N41S C42S -178.5(16)
O41T C41T N41T C42T -74(4)
O41T C41T N41T C43T 164.3(17)
C41T N41T C42T C53T -16(4)
C43T N41T C42T C53T 110.5(17)
O51S C51S N51S C52S 179.9(3)
O51S C51S N51S C53S 0.1(6)
C51T N51T C53T C42T -44.1(19)
C52T N51T C53T C42T 135.9(19)
N41T C42T C53T N51T 81(3)
